data_2108653
loop_
_publ_author_name
'King, Graham'

_publ_section_title
;
 New examples of non-cooperative octahedral tilting in a double
 perovskite: phase transitions in K~3~GaF~6~
;
_journal_coeditor_code JE5027SUP1
_journal_issue 5
_journal_name_full 'Acta Crystallographica Section B'
_journal_page_first
;
;
_journal_paper_doi 10.1107/S2052520620009695
_journal_volume 76
_journal_year 2020
_chemical_formula_sum 'F120 Ga20 K60'
_chemical_formula_weight 6020.04
_space_group_IT_number 88
_space_group_name_Hall '-I 4ad'
_space_group_name_H-M_alt 'I 41/a :2'
_symmetry_cell_setting tetragonal
_symmetry_space_group_name_H-M 'I 41/a :2'
_cell_angle_alpha 90
_cell_angle_beta 90
_cell_angle_gamma 90
_cell_formula_units_Z 4
_cell_length_a 19.1124(3)
_cell_length_b 19.1124(3)
_cell_length_c 34.4165(6)
_cell_volume 12571.8(4)
_exptl_crystal_density_diffrn 3.1800
_pd_phase_name K3GaF6_alpha
_cod_data_source_file je5027sup1.cif
_cod_data_source_block K3GaF6_alpha
_cod_original_cell_volume 12573.2(4)
_cod_original_sg_symbol_H-M 'I 41/a'
_cod_database_code 2108653

loop_
_space_group_symop_id
_space_group_symop_operation_xyz
1 x,y,z
2 3/4-y,1/4+x,1/4+z
3 1/2-x,-y,1/2+z
4 3/4+y,3/4-x,3/4+z
5 -x,-y,-z
6 1/4+y,3/4-x,3/4-z
7 1/2+x,y,1/2-z
8 1/4-y,1/4+x,1/4-z
9 1/2+x,1/2+y,1/2+z
10 1/4-y,3/4+x,3/4+z
11 -x,1/2-y,z
12 1/4+y,1/4-x,1/4+z
13 1/2-x,1/2-y,1/2-z
14 3/4+y,1/4-x,1/4-z
15 x,1/2+y,-z
16 3/4-y,3/4+x,3/4-z

loop_
_atom_site_label
_atom_site_type_symbol
_atom_site_fract_x
_atom_site_fract_y
_atom_site_fract_z
_atom_site_occupancy
_atom_site_adp_type
_atom_site_U_iso_or_equiv
_atom_site_symmetry_multiplicity
K1 K1+ 0.00000 0.25000 0.3651(11) 1.000 Uiso 0.0171(14) 8
K2 K1+ 0.8898(12) 0.4468(14) 0.5118(8) 1.000 Uiso 0.0171 16
K3 K1+ 0.1961(14) 0.3217(13) 0.4966(7) 1.000 Uiso 0.0171 16
K4 K1+ 0.0861(10) 0.5600(11) 0.3780(7) 1.000 Uiso 0.0171 16
K5 K1+ 0.2035(13) 0.3246(14) 0.3749(8) 1.000 Uiso 0.0171 16
K6 K1+ 0.00000 0.25000 0.5040(10) 1.000 Uiso 0.0171 8
K7 K1+ 0.9003(11) 0.4539(11) 0.3649(7) 1.000 Uiso 0.0171 16
K8 K1+ 0.9280(10) 0.0938(12) 0.3212(6) 1.000 Uiso 0.0164(23) 16
K9 K1+ 0.8680(13) 0.3237(12) 0.4340(8) 1.000 Uiso 0.0164 16
K10 K1+ 0.00000 0.25000 0.62500 1.000 Uiso 0.0171 4
K11 K1+ 0.6912(14) 0.8355(12) 0.7448(7) 1.000 Uiso 0.0171 16
K12 K1+ 0.1663(14) 0.6827(13) 0.3051(7) 1.000 Uiso 0.0164 16
K13 K1+ 0.7263(12) 0.5110(15) 0.3113(10) 1.000 Uiso 0.0164 16
K14 K1+ 0.1023(14) 0.0447(14) 0.2545(7) 1.000 Uiso 0.0171 16
K15 K1+ 0.00000 0.25000 -0.0063(10) 1.000 Uiso 0.0171 8
K16 K1+ 0.0958(13) 0.0480(12) 0.1182(7) 1.000 Uiso 0.0171 16
K17 K1+ 0.00000 0.25000 0.12500 1.000 Uiso 0.0171 4
K18 K1+ 0.0733(10) 0.9058(12) 0.9359(9) 1.000 Uiso 0.0164 16
Ga19 Ga3+ 0.0543(8) 0.3990(7) 0.4367(4) 1.000 Uiso 0.0155(6) 16
Ga20 Ga3+ 0.6493(8) 0.6983(7) 0.8122(5) 1.000 Uiso 0.0155 16
Ga21 Ga3+ 0.5502(7) 0.8987(7) 0.1882(5) 1.000 Uiso 0.0155 16
Ga22 Ga3+ 0.2474(8) 0.5008(7) 0.0618(5) 1.000 Uiso 0.0155 16
Ga23 Ga3+ 0.5483(6) 0.8979(7) 0.6874(4) 1.000 Uiso 0.0155 16
F1 F1- 0.1071(23) 0.4247(26) 0.4788(12) 1.000 Uiso 0.0150(15) 16
F2 F1- -0.0167(21) 0.3784(25) 0.3967(12) 1.000 Uiso 0.0150 16
F3 F1- 0.7363(24) 0.7400(23) 0.8148(17) 1.000 Uiso 0.0150 16
F4 F1- 0.5551(22) 0.6493(22) 0.8112(15) 1.000 Uiso 0.0150 16
F5 F1- 0.6362(21) 0.9374(24) 0.1814(15) 1.000 Uiso 0.0150 16
F6 F1- 0.0219(24) 0.4921(19) 0.4381(17) 1.000 Uiso 0.0150 16
F7 F1- 0.0982(26) 0.3151(22) 0.4299(15) 1.000 Uiso 0.0150 16
F8 F1- 0.6062(26) 0.7838(22) 0.8145(17) 1.000 Uiso 0.0150 16
F9 F1- 0.6871(24) 0.6064(19) 0.8127(17) 1.000 Uiso 0.0150 16
F10 F1- 0.5050(23) 0.9846(21) 0.1863(19) 1.000 Uiso 0.0150 16
F11 F1- 0.5536(28) 0.9122(27) 0.2413(11) 1.000 Uiso 0.0150 16
F12 F1- -0.0191(24) 0.3707(25) 0.4743(13) 1.000 Uiso 0.0150 16
F13 F1- 0.1198(20) 0.4263(21) 0.3959(12) 1.000 Uiso 0.0150 16
F14 F1- 0.6506(25) 0.696(3) 0.8675(11) 1.000 Uiso 0.0150 16
F15 F1- 0.6603(28) 0.6919(26) 0.7582(11) 1.000 Uiso 0.0150 16
F16 F1- 0.4682(22) 0.8479(23) 0.1861(15) 1.000 Uiso 0.0150 16
F17 F1- 0.5977(24) 0.8136(21) 0.1867(17) 1.000 Uiso 0.0150 16
F18 F1- 0.5488(28) 0.8889(25) 0.1340(10) 1.000 Uiso 0.0150 16
F19 F1- 0.2788(24) 0.5946(19) 0.0640(16) 1.000 Uiso 0.0150 16
F20 F1- 0.1621(21) 0.5333(21) 0.0623(16) 1.000 Uiso 0.0150 16
F21 F1- 0.2579(19) 0.501(3) 0.1156(10) 1.000 Uiso 0.0150 16
F22 F1- 0.2250(24) 0.4016(20) 0.0684(13) 1.000 Uiso 0.0150 16
F23 F1- 0.3370(21) 0.4669(21) 0.0626(15) 1.000 Uiso 0.0150 16
F24 F1- 0.2609(23) 0.4951(27) 0.0092(10) 1.000 Uiso 0.0150 16
F25 F1- 0.6287(20) 0.9555(25) 0.6879(19) 1.000 Uiso 0.0150 16
F26 F1- 0.4958(20) 0.9820(21) 0.6918(17) 1.000 Uiso 0.0150 16
F27 F1- 0.5616(28) 0.9008(31) 0.7461(10) 1.000 Uiso 0.0150 16
F28 F1- 0.4679(21) 0.8537(26) 0.7054(12) 1.000 Uiso 0.0150 16
F29 F1- 0.5997(24) 0.8121(21) 0.6869(16) 1.000 Uiso 0.0150 16
F30 F1- 0.5259(21) 0.8938(28) 0.6360(11) 1.000 Uiso 0.0150 16

loop_
_atom_type_symbol
_atom_type_number_in_cell
F 480
Ga 80
K 240
